data_7151893
loop_
_publ_author_name
'Stastna, Eva'
'Rath, Nigam P.'
'Covey, Douglas F.'

_publ_section_title
;
 The use of symmetry in enantioselective synthesis: Four pairs of
 chrysene enantiomers prepared from 19-nortestosterone
;
_journal_issue 12
_journal_name_full 'Organic &amp; Biomolecular Chemistry'
_journal_page_first 4685
_journal_paper_doi 10.1039/c1ob05385j
_journal_volume 9
_journal_year 2011
_chemical_absolute_configuration ad
_chemical_formula_moiety 'C25 H31 Br O3'
_chemical_formula_sum 'C25 H31 Br O3'
_chemical_formula_weight 459.41
_chemical_name_systematic
;
?
;
_space_group_IT_number 19
_symmetry_cell_setting orthorhombic
_symmetry_space_group_name_Hall 'P 2ac 2ab'
_symmetry_space_group_name_H-M 'P 21 21 21'
_atom_sites_solution_hydrogens geom
_atom_sites_solution_primary direct
_atom_sites_solution_secondary difmap
_audit_creation_method SHELXL-97
_cell_angle_alpha 90.00
_cell_angle_beta 90.00
_cell_angle_gamma 90.00
_cell_formula_units_Z 4
_cell_length_a 10.3869(6)
_cell_length_b 13.1736(7)
_cell_length_c 15.8519(8)
_cell_measurement_reflns_used 9923
_cell_measurement_temperature 100(2)
_cell_measurement_theta_max 29.06
_cell_measurement_theta_min 2.50
_cell_volume 2169.1(2)
_computing_cell_refinement 'Bruker SAINT'
_computing_data_collection 'Bruker APEX2'
_computing_data_reduction 'Bruker SAINT'
_computing_molecular_graphics 'Bruker SHELXTL'
_computing_publication_material 'Bruker SHELXTL'
_computing_structure_refinement 'SHELXL-97 (Sheldrick, 2008)'
_computing_structure_solution 'SHELXS-97 (Sheldrick, 2008)'
_diffrn_ambient_temperature 100(2)
_diffrn_measured_fraction_theta_full 1.000
_diffrn_measured_fraction_theta_max 0.999
_diffrn_measurement_device_type 'Bruker APEX-II CCD'
_diffrn_measurement_method '\f and \w scans'
_diffrn_radiation_monochromator graphite
_diffrn_radiation_source 'fine-focus sealed tube'
_diffrn_radiation_type MoK\a
_diffrn_radiation_wavelength 0.71073
_diffrn_reflns_av_R_equivalents 0.0347
_diffrn_reflns_av_sigmaI/netI 0.0152
_diffrn_reflns_limit_h_max 15
_diffrn_reflns_limit_h_min -15
_diffrn_reflns_limit_k_max 19
_diffrn_reflns_limit_k_min -19
_diffrn_reflns_limit_l_max 23
_diffrn_reflns_limit_l_min -23
_diffrn_reflns_number 104988
_diffrn_reflns_theta_full 25.00
_diffrn_reflns_theta_max 31.10
_diffrn_reflns_theta_min 2.01
_exptl_absorpt_coefficient_mu 1.919
_exptl_absorpt_correction_T_max 0.6910
_exptl_absorpt_correction_T_min 0.6518
_exptl_absorpt_correction_type numerical
_exptl_absorpt_process_details 'sadabs v2008/1'
_exptl_crystal_colour colourless
_exptl_crystal_density_diffrn 1.407
_exptl_crystal_density_meas ?
_exptl_crystal_density_method 'not measured'
_exptl_crystal_description rectangular
_exptl_crystal_F_000 960
_exptl_crystal_size_max 0.24
_exptl_crystal_size_mid 0.22
_exptl_crystal_size_min 0.21
_refine_diff_density_max 0.408
_refine_diff_density_min -0.321
_refine_diff_density_rms 0.045
_refine_ls_abs_structure_details 'Flack H D (1983), Acta Cryst. A39, 876-881'
_refine_ls_abs_structure_Flack -0.007(3)
_refine_ls_extinction_method none
_refine_ls_goodness_of_fit_ref 1.042
_refine_ls_hydrogen_treatment refall
_refine_ls_matrix_type full
_refine_ls_number_parameters 386
_refine_ls_number_reflns 6969
_refine_ls_number_restraints 16
_refine_ls_restrained_S_all 1.041
_refine_ls_R_factor_all 0.0236
_refine_ls_R_factor_gt 0.0205
_refine_ls_shift/su_max 0.003
_refine_ls_shift/su_mean 0.000
_refine_ls_structure_factor_coef Fsqd
_refine_ls_weighting_details 'calc w=1/[\s^2^(Fo^2^)+(0.0308P)^2^+0.2191P] where P=(Fo^2^+2Fc^2^)/3'
_refine_ls_weighting_scheme calc
_refine_ls_wR_factor_gt 0.0488
_refine_ls_wR_factor_ref 0.0500
_reflns_number_gt 6568
_reflns_number_total 6969
_reflns_threshold_expression >2sigma(I)
_cod_data_source_file c1ob05385j.txt
_cod_data_source_block c23310
_cod_depositor_comments
;
The following automatic conversions were performed:
'_symmetry_cell_setting' value 'Orthorhombic' changed to 'orthorhombic'
according to '/home/saulius/struct/CIF-dictionaries/cif_core.dic'
dictionary named 'cif_core.dic' version 2.4.1 from 2010-06-29.

Automatic conversion script
Id: cif_fix_enum 1555 2011-01-17 13:19:09Z saulius 

The following automatic conversions were performed:

'_exptl_crystal_density_meas' value 'no' was changed to '?' - the
value is perceived as not measured.

Automatic conversion script
Id: cif_fix_values 3008 2015-01-20 13:52:24Z robertas 
;
_cod_original_sg_symbol_H-M P2(1)2(1)2(1)
_cod_database_code 7151893

loop_
_symmetry_equiv_pos_as_xyz
'x, y, z'
'-x+1/2, -y, z+1/2'
'-x, y+1/2, -z+1/2'
'x+1/2, -y+1/2, -z'

loop_
_atom_site_label
_atom_site_type_symbol
_atom_site_fract_x
_atom_site_fract_y
_atom_site_fract_z
_atom_site_U_iso_or_equiv
_atom_site_adp_type
_atom_site_occupancy
_atom_site_symmetry_multiplicity
_atom_site_calc_flag
_atom_site_refinement_flags
_atom_site_disorder_assembly
_atom_site_disorder_group
Br1 Br 1.097038(12) 0.976640(9) 0.867845(8) 0.02471(3) Uani 1 1 d . . .
O1 O 0.96682(13) 0.59468(8) -0.07259(6) 0.0360(3) Uani 1 1 d . . .
O2 O 0.72422(8) 0.77183(7) 0.56205(5) 0.01753(16) Uani 1 1 d . . .
O3 O 0.68002(9) 0.65679(7) 0.66324(5) 0.02027(16) Uani 1 1 d . . .
C1 C 0.87665(12) 0.69982(9) 0.03451(7) 0.0217(2) Uani 1 1 d D . .
C2 C 0.95172(13) 0.61052(9) 0.00219(7) 0.0222(2) Uani 1 1 d . . .
C3 C 1.01253(14) 0.54531(9) 0.06886(8) 0.0237(2) Uani 1 1 d D . .
C4 C 1.09455(13) 0.61221(10) 0.12697(7) 0.0244(2) Uani 1 1 d D . .
C5 C 0.96249(12) 0.59743(10) 0.29626(7) 0.0228(2) Uani 1 1 d D . .
C6 C 0.85745(12) 0.56903(9) 0.35867(8) 0.0214(2) Uani 1 1 d D . .
C7 C 0.69445(11) 0.63259(9) 0.46226(7) 0.01672(19) Uani 1 1 d D . .
C8 C 0.63203(10) 0.72274(9) 0.50548(7) 0.0165(2) Uani 1 1 d . . .
C9 C 0.59052(12) 0.80350(9) 0.44348(7) 0.01846(19) Uani 1 1 d D . .
C10 C 0.69509(11) 0.83106(9) 0.37957(7) 0.0176(2) Uani 1 1 d D . .
C11 C 0.79064(14) 0.82828(9) 0.19599(8) 0.0237(2) Uani 1 1 d D . .
C12 C 0.88835(16) 0.85606(9) 0.12799(9) 0.0301(3) Uani 1 1 d D . .
C4A C 1.01747(11) 0.70032(9) 0.16493(7) 0.0194(2) Uani 1 1 d . . .
C4B C 0.91198(11) 0.66859(8) 0.22836(6) 0.01588(18) Uani 1 1 d . . .
C6A C 0.79969(10) 0.66270(9) 0.39981(7) 0.01546(19) Uani 1 1 d . . .
C10A C 0.74741(10) 0.73717(8) 0.33393(7) 0.01447(18) Uani 1 1 d . . .
C10B C 0.84879(11) 0.76385(9) 0.26649(7) 0.0166(2) Uani 1 1 d . . .
C12A C 0.96072(13) 0.76461(9) 0.09324(7) 0.0210(2) Uani 1 1 d . . .
C1' C 0.73507(10) 0.73224(8) 0.63967(7) 0.01583(18) Uani 1 1 d . . .
C2' C 0.82329(10) 0.79324(9) 0.69332(7) 0.01554(19) Uani 1 1 d . . .
C3' C 0.86141(11) 0.89093(9) 0.67115(7) 0.0176(2) Uani 1 1 d D . .
C4' C 0.94241(11) 0.94612(9) 0.72303(7) 0.0184(2) Uani 1 1 d D . .
C5' C 0.98492(11) 0.90195(9) 0.79733(7) 0.01677(19) Uani 1 1 d . . .
C6' C 0.94998(11) 0.80474(9) 0.82018(7) 0.0179(2) Uani 1 1 d D . .
C7' C 0.86777(11) 0.75010(9) 0.76836(7) 0.0173(2) Uani 1 1 d D . .
H4A H 1.1656(15) 0.6371(14) 0.0935(10) 0.034(5) Uiso 1 1 d D . .
H4B H 1.1351(17) 0.5734(13) 0.1714(10) 0.034(5) Uiso 1 1 d D . .
H3A H 1.0634(14) 0.4904(11) 0.0434(10) 0.027(4) Uiso 1 1 d D . .
H3B H 0.9460(16) 0.5108(14) 0.1024(11) 0.040(5) Uiso 1 1 d D . .
H1A H 0.8447(17) 0.7432(14) -0.0140(10) 0.033(5) Uiso 1 1 d D . .
H1B H 0.7987(15) 0.6733(14) 0.0660(11) 0.031(4) Uiso 1 1 d D . .
H12C H 1.0371(18) 0.7891(14) 0.0607(11) 0.030(5) Uiso 1 1 d . . .
H12A H 0.9528(15) 0.9007(13) 0.1517(10) 0.032(5) Uiso 1 1 d D . .
H12B H 0.8552(18) 0.8969(15) 0.0821(10) 0.043(6) Uiso 1 1 d D . .
H11A H 0.7216(15) 0.7906(12) 0.1711(10) 0.029(4) Uiso 1 1 d D . .
H11B H 0.7557(17) 0.8902(11) 0.2175(10) 0.033(5) Uiso 1 1 d D . .
H10D H 0.9212(18) 0.8040(14) 0.2947(11) 0.034(5) Uiso 1 1 d . . .
H4D H 0.8460(13) 0.6300(11) 0.1981(9) 0.011(3) Uiso 1 1 d . . .
H4C H 1.0800(16) 0.7420(12) 0.1953(10) 0.021(4) Uiso 1 1 d . . .
H5A H 1.0377(15) 0.6265(13) 0.3234(10) 0.032(4) Uiso 1 1 d D . .
H5B H 1.0020(18) 0.5384(11) 0.2706(11) 0.040(5) Uiso 1 1 d D . .
H6A H 0.8937(17) 0.5275(13) 0.4056(10) 0.039(5) Uiso 1 1 d D . .
H6B H 0.7856(14) 0.5340(13) 0.3287(10) 0.028(4) Uiso 1 1 d D . .
H6C H 0.8674(14) 0.7012(12) 0.4304(10) 0.017(4) Uiso 1 1 d . . .
H10C H 0.6774(15) 0.7033(12) 0.3054(10) 0.017(3) Uiso 1 1 d . . .
H10A H 0.6538(15) 0.8790(11) 0.3407(9) 0.020(4) Uiso 1 1 d D . .
H10B H 0.7653(14) 0.8674(13) 0.4079(10) 0.029(4) Uiso 1 1 d D . .
H9A H 0.5155(13) 0.7772(12) 0.4132(9) 0.022(4) Uiso 1 1 d D . .
H9B H 0.5639(16) 0.8640(10) 0.4746(10) 0.027(4) Uiso 1 1 d D . .
H8 H 0.5597(14) 0.7016(11) 0.5380(9) 0.012(3) Uiso 1 1 d . . .
H7A H 0.7264(15) 0.5905(11) 0.5026(9) 0.023(4) Uiso 1 1 d D . .
H7B H 0.6300(13) 0.5994(12) 0.4350(9) 0.020(4) Uiso 1 1 d D . .
H3' H 0.8277(15) 0.9199(12) 0.6215(7) 0.026(4) Uiso 1 1 d D . .
H4' H 0.9670(15) 1.0131(8) 0.7094(10) 0.027(4) Uiso 1 1 d D . .
H6' H 0.9820(14) 0.7749(11) 0.8701(7) 0.019(3) Uiso 1 1 d D . .
H7' H 0.8464(14) 0.6833(7) 0.7844(9) 0.016(3) Uiso 1 1 d D . .

loop_
_atom_site_aniso_label
_atom_site_aniso_U_11
_atom_site_aniso_U_22
_atom_site_aniso_U_33
_atom_site_aniso_U_23
_atom_site_aniso_U_13
_atom_site_aniso_U_12
Br1 0.02207(5) 0.02342(5) 0.02864(6) -0.00835(5) -0.00753(5) 0.00345(5)
O1 0.0732(8) 0.0216(4) 0.0133(4) -0.0012(3) 0.0041(4) -0.0001(5)
O2 0.0196(4) 0.0218(4) 0.0111(3) -0.0004(3) -0.0003(3) -0.0010(3)
O3 0.0223(4) 0.0208(4) 0.0177(4) 0.0014(3) 0.0008(3) -0.0017(3)
C1 0.0299(7) 0.0209(5) 0.0142(5) 0.0026(4) 0.0014(4) -0.0019(4)
C2 0.0348(6) 0.0161(5) 0.0156(5) -0.0006(4) 0.0003(4) -0.0067(4)
C3 0.0365(7) 0.0175(5) 0.0173(5) -0.0016(4) 0.0035(5) 0.0013(5)
C4 0.0217(5) 0.0333(6) 0.0181(5) -0.0042(5) 0.0030(5) 0.0033(5)
C5 0.0233(6) 0.0295(6) 0.0156(5) 0.0006(5) 0.0011(4) 0.0113(5)
C6 0.0288(5) 0.0206(5) 0.0149(5) 0.0017(4) 0.0014(4) 0.0082(4)
C7 0.0180(5) 0.0185(5) 0.0137(4) 0.0002(4) -0.0006(4) 0.0003(4)
C8 0.0146(4) 0.0211(5) 0.0139(4) -0.0001(4) -0.0006(4) -0.0003(4)
C9 0.0160(5) 0.0234(5) 0.0161(4) -0.0002(4) 0.0006(4) 0.0034(5)
C10 0.0188(5) 0.0177(5) 0.0162(5) -0.0001(4) 0.0006(4) 0.0018(4)
C11 0.0335(6) 0.0172(5) 0.0203(5) 0.0041(4) 0.0084(5) 0.0049(5)
C12 0.0490(8) 0.0147(4) 0.0265(6) 0.0016(5) 0.0159(6) -0.0024(5)
C4A 0.0176(5) 0.0236(5) 0.0170(5) -0.0064(4) 0.0021(4) -0.0048(4)
C4B 0.0160(5) 0.0181(4) 0.0136(4) -0.0014(4) 0.0005(4) 0.0000(4)
C6A 0.0153(4) 0.0184(5) 0.0127(4) -0.0006(4) -0.0020(4) 0.0020(4)
C10A 0.0149(4) 0.0164(5) 0.0120(4) -0.0002(4) -0.0009(4) -0.0003(4)
C10B 0.0182(5) 0.0160(5) 0.0156(5) -0.0023(4) 0.0020(4) -0.0025(4)
C12A 0.0280(6) 0.0160(5) 0.0189(5) -0.0020(4) 0.0083(4) -0.0072(4)
C1' 0.0157(4) 0.0193(5) 0.0125(4) -0.0008(4) 0.0014(4) 0.0032(4)
C2' 0.0165(5) 0.0185(5) 0.0116(4) -0.0008(4) 0.0027(4) 0.0026(4)
C3' 0.0215(5) 0.0187(5) 0.0127(4) 0.0015(4) 0.0010(4) 0.0036(4)
C4' 0.0221(5) 0.0159(5) 0.0171(5) 0.0003(4) 0.0019(4) 0.0023(4)
C5' 0.0154(5) 0.0195(5) 0.0154(4) -0.0032(4) 0.0001(4) 0.0022(4)
C6' 0.0190(5) 0.0225(5) 0.0121(4) 0.0023(4) 0.0009(4) 0.0026(4)
C7' 0.0199(5) 0.0183(5) 0.0137(4) 0.0027(4) 0.0031(4) 0.0010(4)

loop_
_atom_type_symbol
_atom_type_description
_atom_type_scat_dispersion_real
_atom_type_scat_dispersion_imag
_atom_type_scat_source
C C 0.0033 0.0016 'International Tables Vol C Tables 4.2.6.8 and 6.1.1.4'
H H 0.0000 0.0000 'International Tables Vol C Tables 4.2.6.8 and 6.1.1.4'
O O 0.0106 0.0060 'International Tables Vol C Tables 4.2.6.8 and 6.1.1.4'
Br Br -0.2901 2.4595 'International Tables Vol C Tables 4.2.6.8 and 6.1.1.4'

loop_
_geom_angle_atom_site_label_1
_geom_angle_atom_site_label_2
_geom_angle_atom_site_label_3
_geom_angle
_geom_angle_site_symmetry_1
_geom_angle_site_symmetry_3
_geom_angle_publ_flag
C1' O2 C8 116.47(9) . . ?
C2 C1 C12A 110.32(10) . . ?
C2 C1 H1A 110.7(11) . . ?
C12A C1 H1A 109.4(11) . . ?
C2 C1 H1B 108.3(11) . . ?
C12A C1 H1B 110.3(10) . . ?
H1A C1 H1B 107.9(15) . . ?
O1 C2 C1 122.36(12) . . ?
O1 C2 C3 122.32(12) . . ?
C1 C2 C3 115.25(10) . . ?
C2 C3 C4 109.13(10) . . ?
C2 C3 H3A 111.0(9) . . ?
C4 C3 H3A 111.8(9) . . ?
C2 C3 H3B 110.5(12) . . ?
C4 C3 H3B 109.4(11) . . ?
H3A C3 H3B 105.0(14) . . ?
C4A C4 C3 112.39(11) . . ?
C4A C4 H4A 111.0(12) . . ?
C3 C4 H4A 106.8(11) . . ?
C4A C4 H4B 110.0(11) . . ?
C3 C4 H4B 112.1(11) . . ?
H4A C4 H4B 104.3(15) . . ?
C6 C5 C4B 111.40(10) . . ?
C6 C5 H5A 112.7(10) . . ?
C4B C5 H5A 110.3(11) . . ?
C6 C5 H5B 112.3(11) . . ?
C4B C5 H5B 110.1(11) . . ?
H5A C5 H5B 99.3(15) . . ?
C6A C6 C5 111.29(10) . . ?
C6A C6 H6A 105.9(11) . . ?
C5 C6 H6A 110.5(11) . . ?
C6A C6 H6B 106.6(10) . . ?
C5 C6 H6B 109.9(10) . . ?
H6A C6 H6B 112.5(15) . . ?
C8 C7 C6A 113.29(10) . . ?
C8 C7 H7A 108.4(10) . . ?
C6A C7 H7A 110.7(11) . . ?
C8 C7 H7B 106.1(10) . . ?
C6A C7 H7B 110.1(10) . . ?
H7A C7 H7B 108.0(14) . . ?
O2 C8 C9 105.92(9) . . ?
O2 C8 C7 110.08(9) . . ?
C9 C8 C7 112.30(9) . . ?
O2 C8 H8 108.3(9) . . ?
C9 C8 H8 109.4(9) . . ?
C7 C8 H8 110.6(9) . . ?
C8 C9 C10 113.29(10) . . ?
C8 C9 H9A 107.3(9) . . ?
C10 C9 H9A 109.0(9) . . ?
C8 C9 H9B 109.1(10) . . ?
C10 C9 H9B 109.9(10) . . ?
H9A C9 H9B 108.1(13) . . ?
C9 C10 C10A 111.90(9) . . ?
C9 C10 H10A 105.0(9) . . ?
C10A C10 H10A 112.2(9) . . ?
C9 C10 H10B 109.9(10) . . ?
C10A C10 H10B 110.3(10) . . ?
H10A C10 H10B 107.4(14) . . ?
C12 C11 C10B 112.78(11) . . ?
C12 C11 H11A 109.4(11) . . ?
C10B C11 H11A 108.0(11) . . ?
C12 C11 H11B 107.4(11) . . ?
C10B C11 H11B 111.4(11) . . ?
H11A C11 H11B 107.7(15) . . ?
C12A C12 C11 113.22(10) . . ?
C12A C12 H12A 106.3(11) . . ?
C11 C12 H12A 109.3(10) . . ?
C12A C12 H12B 110.1(12) . . ?
C11 C12 H12B 115.3(12) . . ?
H12A C12 H12B 101.5(17) . . ?
C4 C4A C12A 109.13(9) . . ?
C4 C4A C4B 114.90(10) . . ?
C12A C4A C4B 111.03(10) . . ?
C4 C4A H4C 105.8(10) . . ?
C12A C4A H4C 108.0(9) . . ?
C4B C4A H4C 107.6(9) . . ?
C5 C4B C10B 111.82(9) . . ?
C5 C4B C4A 112.50(10) . . ?
C10B C4B C4A 109.71(9) . . ?
C5 C4B H4D 105.6(8) . . ?
C10B C4B H4D 108.5(8) . . ?
C4A C4B H4D 108.5(8) . . ?
C6 C6A C7 110.48(10) . . ?
C6 C6A C10A 111.55(9) . . ?
C7 C6A C10A 110.75(9) . . ?
C6 C6A H6C 110.2(9) . . ?
C7 C6A H6C 108.9(9) . . ?
C10A C6A H6C 104.8(9) . . ?
C6A C10A C10 108.70(9) . . ?
C6A C10A C10B 112.12(9) . . ?
C10 C10A C10B 112.68(9) . . ?
C6A C10A H10C 106.9(9) . . ?
C10 C10A H10C 109.1(9) . . ?
C10B C10A H10C 107.1(9) . . ?
C11 C10B C4B 109.52(9) . . ?
C11 C10B C10A 111.34(10) . . ?
C4B C10B C10A 112.19(9) . . ?
C11 C10B H10D 108.9(10) . . ?
C4B C10B H10D 106.2(10) . . ?
C10A C10B H10D 108.5(10) . . ?
C12 C12A C4A 110.99(10) . . ?
C12 C12A C1 112.24(12) . . ?
C4A C12A C1 111.13(10) . . ?
C12 C12A H12C 108.8(10) . . ?
C4A C12A H12C 104.8(10) . . ?
C1 C12A H12C 108.6(10) . . ?
O3 C1' O2 124.40(10) . . ?
O3 C1' C2' 124.10(10) . . ?
O2 C1' C2' 111.50(9) . . ?
C3' C2' C7' 119.81(10) . . ?
C3' C2' C1' 122.07(10) . . ?
C7' C2' C1' 118.11(10) . . ?
C4' C3' C2' 120.61(10) . . ?
C4' C3' H3' 120.6(11) . . ?
C2' C3' H3' 118.7(11) . . ?
C3' C4' C5' 118.58(11) . . ?
C3' C4' H4' 121.4(10) . . ?
C5' C4' H4' 120.0(10) . . ?
C6' C5' C4' 121.94(11) . . ?
C6' C5' Br1 119.35(9) . . ?
C4' C5' Br1 118.70(9) . . ?
C5' C6' C7' 119.25(10) . . ?
C5' C6' H6' 120.9(9) . . ?
C7' C6' H6' 119.8(9) . . ?
C6' C7' C2' 119.80(11) . . ?
C6' C7' H7' 118.1(9) . . ?
C2' C7' H7' 122.1(9) . . ?

loop_
_geom_bond_atom_site_label_1
_geom_bond_atom_site_label_2
_geom_bond_distance
_geom_bond_site_symmetry_2
_geom_bond_publ_flag
Br1 C5' 1.8904(11) . ?
O1 C2 1.2137(15) . ?
O2 C1' 1.3410(13) . ?
O2 C8 1.4626(14) . ?
O3 C1' 1.2060(14) . ?
C1 C2 1.5014(18) . ?
C1 C12A 1.5355(17) . ?
C1 H1A 1.014(13) . ?
C1 H1B 1.013(13) . ?
C2 C3 1.5014(18) . ?
C3 C4 1.5334(18) . ?
C3 H3A 0.983(13) . ?
C3 H3B 0.983(13) . ?
C4 C4A 1.5331(17) . ?
C4 H4A 0.966(13) . ?
C4 H4B 0.966(13) . ?
C5 C6 1.5196(17) . ?
C5 C4B 1.5207(16) . ?
C5 H5A 0.970(12) . ?
C5 H5B 0.969(12) . ?
C6 C6A 1.5192(16) . ?
C6 H6A 0.997(13) . ?
C6 H6B 0.998(13) . ?
C7 C8 1.5165(16) . ?
C7 C6A 1.5272(16) . ?
C7 H7A 0.909(11) . ?
C7 H7B 0.909(11) . ?
C8 C9 1.5112(16) . ?
C8 H8 0.953(14) . ?
C9 C10 1.5291(16) . ?
C9 H9A 0.978(12) . ?
C9 H9B 0.977(12) . ?
C10 C10A 1.5325(15) . ?
C10 H10A 0.981(12) . ?
C10 H10B 0.982(12) . ?
C11 C12 1.5251(17) . ?
C11 C10B 1.5279(17) . ?
C11 H11A 0.958(12) . ?
C11 H11B 0.956(12) . ?
C12 C12A 1.5231(17) . ?
C12 H12A 0.967(13) . ?
C12 H12B 0.968(14) . ?
C4A C12A 1.5351(18) . ?
C4A C4B 1.5449(16) . ?
C4A H4C 0.977(16) . ?
C4B C10B 1.5397(15) . ?
C4B H4D 0.978(14) . ?
C6A C10A 1.5323(15) . ?
C6A H6C 0.993(16) . ?
C10A C10B 1.5413(15) . ?
C10A H10C 0.965(16) . ?
C10B H10D 1.022(18) . ?
C12A H12C 1.000(18) . ?
C1' C2' 1.4862(15) . ?
C2' C3' 1.3915(16) . ?
C2' C7' 1.3970(15) . ?
C3' C4' 1.3830(17) . ?
C3' H3' 0.943(8) . ?
C4' C5' 1.3860(16) . ?
C4' H4' 0.943(8) . ?
C5' C6' 1.3794(17) . ?
C6' C7' 1.3863(17) . ?
C6' H6' 0.944(8) . ?
C7' H7' 0.942(8) . ?

loop_
_geom_torsion_atom_site_label_1
_geom_torsion_atom_site_label_2
_geom_torsion_atom_site_label_3
_geom_torsion_atom_site_label_4
_geom_torsion
_geom_torsion_site_symmetry_1
_geom_torsion_site_symmetry_2
_geom_torsion_site_symmetry_3
_geom_torsion_site_symmetry_4
_geom_torsion_publ_flag
C12A C1 C2 O1 -122.74(14) . . . . ?
C12A C1 C2 C3 54.21(14) . . . . ?
O1 C2 C3 C4 123.32(14) . . . . ?
C1 C2 C3 C4 -53.63(15) . . . . ?
C2 C3 C4 C4A 54.96(14) . . . . ?
C4B C5 C6 C6A -57.54(13) . . . . ?
C1' O2 C8 C9 153.76(9) . . . . ?
C1' O2 C8 C7 -84.61(11) . . . . ?
C6A C7 C8 O2 -68.10(11) . . . . ?
C6A C7 C8 C9 49.65(12) . . . . ?
O2 C8 C9 C10 72.05(11) . . . . ?
C7 C8 C9 C10 -48.15(13) . . . . ?
C8 C9 C10 C10A 53.26(12) . . . . ?
C10B C11 C12 C12A 51.92(16) . . . . ?
C3 C4 C4A C12A -57.78(13) . . . . ?
C3 C4 C4A C4B 67.65(13) . . . . ?
C6 C5 C4B C10B 54.94(14) . . . . ?
C6 C5 C4B C4A 178.94(10) . . . . ?
C4 C4A C4B C5 50.74(13) . . . . ?
C12A C4A C4B C5 175.18(10) . . . . ?
C4 C4A C4B C10B 175.90(10) . . . . ?
C12A C4A C4B C10B -59.66(12) . . . . ?
C5 C6 C6A C7 -179.99(9) . . . . ?
C5 C6 C6A C10A 56.35(13) . . . . ?
C8 C7 C6A C6 -179.74(9) . . . . ?
C8 C7 C6A C10A -55.62(12) . . . . ?
C6 C6A C10A C10 -178.07(10) . . . . ?
C7 C6A C10A C10 58.43(12) . . . . ?
C6 C6A C10A C10B -52.82(12) . . . . ?
C7 C6A C10A C10B -176.33(9) . . . . ?
C9 C10 C10A C6A -57.56(12) . . . . ?
C9 C10 C10A C10B 177.52(9) . . . . ?
C12 C11 C10B C4B -55.29(13) . . . . ?
C12 C11 C10B C10A -179.94(10) . . . . ?
C5 C4B C10B C11 -175.58(10) . . . . ?
C4A C4B C10B C11 58.87(12) . . . . ?
C5 C4B C10B C10A -51.42(13) . . . . ?
C4A C4B C10B C10A -176.97(9) . . . . ?
C6A C10A C10B C11 173.48(9) . . . . ?
C10 C10A C10B C11 -63.49(12) . . . . ?
C6A C10A C10B C4B 50.33(12) . . . . ?
C10 C10A C10B C4B 173.36(9) . . . . ?
C11 C12 C12A C4A -50.89(16) . . . . ?
C11 C12 C12A C1 74.14(15) . . . . ?
C4 C4A C12A C12 -177.36(10) . . . . ?
C4B C4A C12A C12 54.99(13) . . . . ?
C4 C4A C12A C1 56.99(13) . . . . ?
C4B C4A C12A C1 -70.66(12) . . . . ?
C2 C1 C12A C12 -179.75(10) . . . . ?
C2 C1 C12A C4A -54.80(12) . . . . ?
C8 O2 C1' O3 4.40(15) . . . . ?
C8 O2 C1' C2' -175.40(9) . . . . ?
O3 C1' C2' C3' -164.95(11) . . . . ?
O2 C1' C2' C3' 14.85(14) . . . . ?
O3 C1' C2' C7' 14.69(16) . . . . ?
O2 C1' C2' C7' -165.51(9) . . . . ?
C7' C2' C3' C4' -0.42(17) . . . . ?
C1' C2' C3' C4' 179.22(10) . . . . ?
C2' C3' C4' C5' 0.15(17) . . . . ?
C3' C4' C5' C6' 0.76(17) . . . . ?
C3' C4' C5' Br1 179.37(8) . . . . ?
C4' C5' C6' C7' -1.38(17) . . . . ?
Br1 C5' C6' C7' -179.98(8) . . . . ?
C5' C6' C7' C2' 1.08(16) . . . . ?
C3' C2' C7' C6' -0.21(16) . . . . ?
C1' C2' C7' C6' -179.86(10) . . . . ?

loop_
_cod_related_entry_id
_cod_related_entry_database
_cod_related_entry_code
1 ChemSpider 30653502
